data_2209548
loop_
_publ_author_name
'Dong-Ying Yan'
'Ji-Kui Wang'
'Li-Juan Liu'
'Shan Liu'
'Jin-Tang Wang'

_publ_section_title
;
 3,9-Diphenyl-2,4,8,10-tetraoxaspiro[5.5]undecane
;
_journal_coeditor_code HK2057
_journal_issue 7
_journal_name_full 'Acta Crystallographica Section E'
_journal_page_first o3062
_journal_page_last o3063
_journal_paper_doi 10.1107/S160053680602397X
_journal_volume 62
_journal_year 2006
_chemical_formula_iupac 'C19 H20 O4'
_chemical_formula_moiety 'C19 H20 O4'
_chemical_formula_sum 'C19 H20 O4'
_chemical_formula_weight 312.35
_chemical_name_systematic
;
3,9-Diphenyl-2,4,8,10-tetraoxaspiro[5.5]undecane
;
_space_group_IT_number 19
_symmetry_cell_setting orthorhombic
_symmetry_space_group_name_Hall 'P 2ac 2ab'
_symmetry_space_group_name_H-M 'P 21 21 21'
_atom_sites_solution_hydrogens geom
_atom_sites_solution_primary direct
_atom_sites_solution_secondary difmap
_audit_creation_method SHELXL97
_cell_angle_alpha 90.00
_cell_angle_beta 90.00
_cell_angle_gamma 90.00
_cell_formula_units_Z 4
_cell_length_a 9.1890(18)
_cell_length_b 11.483(2)
_cell_length_c 15.449(3)
_cell_measurement_reflns_used 25
_cell_measurement_temperature 294(2)
_cell_measurement_theta_max 13
_cell_measurement_theta_min 9
_cell_volume 1630.1(5)
_computing_cell_refinement 'CAD-4 Software'
_computing_data_collection 'CAD-4 Software (Enraf--Nonius, 1985)'
_computing_data_reduction 'XCAD4 (Harms & Wocadlo, 1995)'
_computing_molecular_graphics 'SHELXTL (Bruker, 2000)'
_computing_publication_material SHELXTL
_computing_structure_refinement 'SHELXL97 (Sheldrick, 1997)'
_computing_structure_solution 'SHELXS97 (Sheldrick, 1997)'
_diffrn_ambient_temperature 294(2)
_diffrn_measured_fraction_theta_full 0.996
_diffrn_measured_fraction_theta_max 0.996
_diffrn_measurement_device_type 'Enraf--Nonius CAD-4'
_diffrn_measurement_method \w/2\q
_diffrn_radiation_monochromator graphite
_diffrn_radiation_source 'fine-focus sealed tube'
_diffrn_radiation_type MoK\a
_diffrn_radiation_wavelength 0.71073
_diffrn_reflns_av_R_equivalents 0.0393
_diffrn_reflns_av_sigmaI/netI 0.0440
_diffrn_reflns_limit_h_max 11
_diffrn_reflns_limit_h_min 0
_diffrn_reflns_limit_k_max 14
_diffrn_reflns_limit_k_min -14
_diffrn_reflns_limit_l_max 0
_diffrn_reflns_limit_l_min -19
_diffrn_reflns_number 3499
_diffrn_reflns_theta_full 26.01
_diffrn_reflns_theta_max 26.01
_diffrn_reflns_theta_min 2.21
_diffrn_standards_decay_% 1
_diffrn_standards_interval_time 120
_diffrn_standards_number 3
_exptl_absorpt_coefficient_mu 0.089
_exptl_absorpt_correction_T_max 0.9739
_exptl_absorpt_correction_T_min 0.9654
_exptl_absorpt_correction_type psi-scan
_exptl_absorpt_process_details '(North <i>et al.</i>,  1968)'
_exptl_crystal_colour colourless
_exptl_crystal_density_diffrn 1.273
_exptl_crystal_density_method 'not measured'
_exptl_crystal_description plate
_exptl_crystal_F_000 664
_exptl_crystal_size_max 0.40
_exptl_crystal_size_mid 0.30
_exptl_crystal_size_min 0.30
_refine_diff_density_max 0.119
_refine_diff_density_min -0.152
_refine_ls_abs_structure_details 'Flack (1983), with no Friedel pairs'
_refine_ls_abs_structure_Flack -10(10)
_refine_ls_extinction_method none
_refine_ls_goodness_of_fit_ref 0.986
_refine_ls_hydrogen_treatment constr
_refine_ls_matrix_type full
_refine_ls_number_parameters 208
_refine_ls_number_reflns 1839
_refine_ls_number_restraints 0
_refine_ls_restrained_S_all 0.986
_refine_ls_R_factor_all 0.0687
_refine_ls_R_factor_gt 0.0420
_refine_ls_shift/su_max 0.000
_refine_ls_shift/su_mean 0.000
_refine_ls_structure_factor_coef Fsqd
_refine_ls_weighting_details 'calc w = 1/[\s^2^(Fo^2^)+(0.06P)^2^+0.05P] where P=(Fo^2^+2Fc^2^)/3'
_refine_ls_weighting_scheme calc
_refine_ls_wR_factor_gt 0.0935
_refine_ls_wR_factor_ref 0.1076
_reflns_number_gt 1296
_reflns_number_total 1839
_reflns_threshold_expression I>2\s(I)
_cod_data_source_file hk2057.cif
_cod_data_source_block I
_cod_depositor_comments
;
The following automatic conversions were performed:
'_symmetry_cell_setting' value 'Orthorhombic' changed to 'orthorhombic'
according to '/home/saulius/struct/CIF-dictionaries/cif_core.dic'
dictionary named 'cif_core.dic' version 2.4.1 from 2010-06-29.

Automatic conversion script
Id: cif_fix_enum 1527 2010-12-29 10:47:43Z saulius 

The following automatic conversions were performed:

'_symmetry_cell_setting' value 'Orthorhombic' changed to
'orthorhombic' according to
/home/saulius/struct/CIF-dictionaries/cif_core.dic dictionary named
'cif_core.dic' version 2.4.1 from 2010-06-29.

Automatic conversion script
Id: cif_fix_values 1715 2011-07-08 13:25:40Z adriana 
;
_cod_database_code 2209548
_cod_database_fobs_code 2209548

loop_
_symmetry_equiv_pos_as_xyz
'x, y, z'
'-x+1/2, -y, z+1/2'
'-x, y+1/2, -z+1/2'
'x+1/2, -y+1/2, -z'

loop_
_atom_site_type_symbol
_atom_site_label
_atom_site_fract_x
_atom_site_fract_y
_atom_site_fract_z
_atom_site_U_iso_or_equiv
_atom_site_adp_type
_atom_site_calc_flag
_atom_site_refinement_flags
_atom_site_occupancy
O O1 0.8709(2) 0.12675(17) 0.34271(12) 0.0567(5) Uani d . 1
O O2 1.0591(2) 0.03341(18) 0.27136(12) 0.0565(6) Uani d . 1
O O3 0.7923(2) 0.04633(17) 0.03759(12) 0.0625(6) Uani d . 1
O O4 0.9499(2) 0.19756(15) 0.07163(12) 0.0561(5) Uani d . 1
C C1 1.2257(5) 0.2201(3) 0.4921(2) 0.0820(11) Uani d . 1
H H1A 1.2658 0.2945 0.4927 0.098 Uiso calc R 1
C C2 1.2523(4) 0.1458(3) 0.5588(2) 0.0677(9) Uani d . 1
H H2A 1.3118 0.1684 0.6046 0.081 Uiso calc R 1
C C3 1.1903(4) 0.0369(3) 0.5578(2) 0.0693(9) Uani d . 1
H H3A 1.2068 -0.0139 0.6036 0.083 Uiso calc R 1
C C4 1.1041(3) 0.0022(2) 0.4895(2) 0.0574(8) Uani d . 1
H H4A 1.0628 -0.0717 0.4896 0.069 Uiso calc R 1
C C5 1.0787(3) 0.0760(2) 0.42151(19) 0.0501(7) Uani d . 1
C C6 1.1398(4) 0.1859(3) 0.4240(2) 0.0777(11) Uani d . 1
H H6A 1.1224 0.2375 0.3788 0.093 Uiso calc R 1
C C7 0.9796(3) 0.0414(2) 0.34939(17) 0.0525(7) Uani d . 1
H H7A 0.9350 -0.0341 0.3625 0.063 Uiso calc R 1
C C8 0.9677(4) 0.0006(3) 0.20109(18) 0.0586(8) Uani d . 1
H H8A 0.9291 -0.0768 0.2115 0.070 Uiso calc R 1
H H8B 1.0246 -0.0019 0.1482 0.070 Uiso calc R 1
C C9 0.7678(3) 0.0972(3) 0.27709(19) 0.0598(8) Uani d . 1
H H9A 0.6932 0.1569 0.2741 0.072 Uiso calc R 1
H H9B 0.7211 0.0240 0.2917 0.072 Uiso calc R 1
C C10 0.8418(3) 0.0863(2) 0.18991(17) 0.0491(7) Uani d . 1
C C11 0.8996(3) 0.2043(2) 0.15898(18) 0.0565(8) Uani d . 1
H H11A 0.8228 0.2620 0.1630 0.068 Uiso calc R 1
H H11B 0.9789 0.2288 0.1962 0.068 Uiso calc R 1
C C12 0.7335(3) 0.0434(3) 0.12315(18) 0.0648(9) Uani d . 1
H H12A 0.7053 -0.0358 0.1371 0.078 Uiso calc R 1
H H12B 0.6469 0.0916 0.1254 0.078 Uiso calc R 1
C C13 0.8377(3) 0.1598(2) 0.01595(18) 0.0560(8) Uani d . 1
H H13A 0.7548 0.2131 0.0208 0.067 Uiso calc R 1
C C14 0.8922(3) 0.1609(3) -0.07474(19) 0.0551(7) Uani d . 1
C C15 1.0084(4) 0.0923(3) -0.0998(2) 0.0697(9) Uani d . 1
H H15A 1.0538 0.0445 -0.0594 0.084 Uiso calc R 1
C C16 1.0574(4) 0.0941(4) -0.1840(3) 0.0840(11) Uani d . 1
H H16A 1.1352 0.0473 -0.2004 0.101 Uiso calc R 1
C C17 0.9913(6) 0.1653(4) -0.2438(3) 0.0926(14) Uani d . 1
H H17A 1.0246 0.1670 -0.3006 0.111 Uiso calc R 1
C C18 0.8762(5) 0.2338(4) -0.2195(2) 0.0890(13) Uani d . 1
H H18A 0.8314 0.2822 -0.2598 0.107 Uiso calc R 1
C C19 0.8270(4) 0.2311(3) -0.1358(2) 0.0677(9) Uani d . 1
H H19A 0.7484 0.2774 -0.1199 0.081 Uiso calc R 1

loop_
_atom_site_aniso_label
_atom_site_aniso_U_11
_atom_site_aniso_U_22
_atom_site_aniso_U_33
_atom_site_aniso_U_12
_atom_site_aniso_U_13
_atom_site_aniso_U_23
O1 0.0511(11) 0.0544(12) 0.0644(12) 0.0050(11) -0.0022(11) -0.0137(10)
O2 0.0507(11) 0.0585(13) 0.0603(12) 0.0129(11) 0.0015(11) -0.0071(10)
O3 0.0666(13) 0.0599(12) 0.0609(13) -0.0232(12) -0.0009(11) -0.0088(10)
O4 0.0607(12) 0.0497(11) 0.0579(11) -0.0114(10) -0.0063(11) -0.0042(9)
C1 0.101(3) 0.051(2) 0.094(2) -0.021(2) -0.028(2) 0.0082(19)
C2 0.075(2) 0.0520(17) 0.077(2) -0.0005(17) -0.0173(19) -0.0073(16)
C3 0.086(2) 0.0503(17) 0.071(2) 0.0069(19) -0.0140(19) 0.0066(15)
C4 0.0637(18) 0.0388(14) 0.0698(19) -0.0003(14) 0.0000(17) -0.0009(15)
C5 0.0506(17) 0.0422(14) 0.0577(17) -0.0002(12) 0.0026(15) -0.0008(14)
C6 0.100(3) 0.0564(18) 0.077(2) -0.0214(19) -0.024(2) 0.0174(17)
C7 0.0580(16) 0.0442(14) 0.0554(16) 0.0025(15) 0.0043(15) -0.0004(13)
C8 0.070(2) 0.0458(15) 0.0600(17) 0.0068(16) 0.0076(17) -0.0099(13)
C9 0.0480(16) 0.0644(19) 0.0669(19) 0.0035(16) 0.0026(16) -0.0083(15)
C10 0.0445(15) 0.0458(15) 0.0570(17) -0.0025(13) -0.0005(14) -0.0071(12)
C11 0.0647(18) 0.0443(15) 0.0606(18) -0.0013(15) -0.0056(16) -0.0091(14)
C12 0.0590(18) 0.071(2) 0.0647(19) -0.0218(19) 0.0027(16) -0.0074(16)
C13 0.0504(16) 0.0538(17) 0.0637(18) 0.0001(14) -0.0061(16) -0.0035(15)
C14 0.0527(17) 0.0545(16) 0.0582(16) -0.0079(15) -0.0056(16) -0.0041(15)
C15 0.0551(19) 0.082(2) 0.072(2) -0.005(2) -0.0043(18) -0.0098(17)
C16 0.062(2) 0.104(3) 0.086(3) -0.021(2) 0.010(2) -0.027(2)
C17 0.100(3) 0.110(3) 0.068(2) -0.059(3) 0.015(2) -0.014(2)
C18 0.116(3) 0.082(3) 0.069(2) -0.038(3) -0.021(3) 0.0139(19)
C19 0.076(2) 0.0571(19) 0.070(2) -0.0117(18) -0.010(2) -0.0008(16)

loop_
_atom_type_symbol
_atom_type_description
_atom_type_scat_dispersion_real
_atom_type_scat_dispersion_imag
_atom_type_scat_source
C C 0.0033 0.0000 'International Tables Vol C Tables 4.2.6.8 and 6.1.1.4'
H H 0.0000 0.0000 'International Tables Vol C Tables 4.2.6.8 and 6.1.1.4'
O O 0.0106 0.0000 'International Tables Vol C Tables 4.2.6.8 and 6.1.1.4'

loop_
_geom_angle_atom_site_label_1
_geom_angle_atom_site_label_2
_geom_angle_atom_site_label_3
_geom_angle
_geom_angle_publ_flag
C7 O1 C9 111.0(2) yes
C7 O2 C8 111.3(2) yes
C13 O3 C12 110.7(2) yes
C13 O4 C11 110.8(2) yes
C2 C1 C6 120.3(3) ?
C2 C1 H1A 119.8 ?
C6 C1 H1A 119.8 ?
C1 C2 C3 119.2(3) ?
C1 C2 H2A 120.4 ?
C3 C2 H2A 120.4 ?
C2 C3 C4 120.7(3) ?
C2 C3 H3A 119.7 ?
C4 C3 H3A 119.7 ?
C5 C4 C3 120.4(3) ?
C5 C4 H4A 119.8 ?
C3 C4 H4A 119.8 ?
C4 C5 C6 118.3(3) ?
C4 C5 C7 120.8(3) ?
C6 C5 C7 120.8(3) ?
C1 C6 C5 121.1(3) ?
C1 C6 H6A 119.5 ?
C5 C6 H6A 119.5 ?
O1 C7 O2 110.5(2) yes
O1 C7 C5 107.6(2) yes
O2 C7 C5 109.8(2) yes
O1 C7 H7A 109.6 ?
O2 C7 H7A 109.6 ?
C5 C7 H7A 109.6 ?
O2 C8 C10 111.2(2) yes
O2 C8 H8A 109.4 ?
C10 C8 H8A 109.4 ?
O2 C8 H8B 109.4 ?
C10 C8 H8B 109.4 ?
H8A C8 H8B 108.0 ?
O1 C9 C10 110.7(2) ?
O1 C9 H9A 109.5 ?
C10 C9 H9A 109.5 ?
O1 C9 H9B 109.5 ?
C10 C9 H9B 109.5 ?
H9A C9 H9B 108.1 ?
C9 C10 C12 109.7(2) ?
C9 C10 C8 107.0(2) ?
C12 C10 C8 111.4(2) ?
C9 C10 C11 111.1(2) ?
C12 C10 C11 107.6(2) ?
C8 C10 C11 110.0(2) ?
O4 C11 C10 111.1(2) yes
O4 C11 H11A 109.4 ?
C10 C11 H11A 109.4 ?
O4 C11 H11B 109.4 ?
C10 C11 H11B 109.4 ?
H11A C11 H11B 108.0 ?
O3 C12 C10 112.0(2) yes
O3 C12 H12A 109.2 ?
C10 C12 H12A 109.2 ?
O3 C12 H12B 109.2 ?
C10 C12 H12B 109.2 ?
H12A C12 H12B 107.9 ?
O3 C13 O4 110.9(2) yes
O3 C13 C14 109.3(2) yes
O4 C13 C14 109.0(2) yes
O3 C13 H13A 109.2 ?
O4 C13 H13A 109.2 ?
C14 C13 H13A 109.2 ?
C19 C14 C15 118.5(3) ?
C19 C14 C13 120.2(3) ?
C15 C14 C13 121.3(3) ?
C16 C15 C14 120.6(3) ?
C16 C15 H15A 119.7 ?
C14 C15 H15A 119.7 ?
C17 C16 C15 119.9(4) ?
C17 C16 H16A 120.0 ?
C15 C16 H16A 120.0 ?
C18 C17 C16 119.9(4) ?
C18 C17 H17A 120.1 ?
C16 C17 H17A 120.1 ?
C19 C18 C17 120.0(4) ?
C19 C18 H18A 120.0 ?
C17 C18 H18A 120.0 ?
C18 C19 C14 121.1(4) ?
C18 C19 H19A 119.5 ?
C14 C19 H19A 119.5 ?

loop_
_geom_bond_atom_site_label_1
_geom_bond_atom_site_label_2
_geom_bond_distance
_geom_bond_publ_flag
O1 C7 1.404(3) yes
O1 C9 1.429(3) yes
O2 C7 1.412(3) yes
O2 C8 1.423(3) yes
O3 C13 1.409(3) yes
O3 C12 1.428(3) yes
O4 C13 1.412(3) yes
O4 C11 1.429(3) yes
C1 C2 1.360(4) ?
C1 C6 1.374(4) ?
C1 H1A 0.9300 ?
C2 C3 1.375(4) ?
C2 H2A 0.9300 ?
C3 C4 1.378(4) ?
C3 H3A 0.9300 ?
C4 C5 1.369(4) ?
C4 H4A 0.9300 ?
C5 C6 1.382(4) ?
C5 C7 1.493(4) ?
C6 H6A 0.9300 ?
C7 H7A 0.9800 ?
C8 C10 1.529(4) ?
C8 H8A 0.9700 ?
C8 H8B 0.9700 ?
C9 C10 1.514(4) ?
C9 H9A 0.9700 ?
C9 H9B 0.9700 ?
C10 C12 1.515(4) ?
C10 C11 1.531(4) ?
C11 H11A 0.9700 ?
C11 H11B 0.9700 ?
C12 H12A 0.9700 ?
C12 H12B 0.9700 ?
C13 C14 1.488(4) ?
C13 H13A 0.9800 ?
C14 C19 1.378(4) ?
C14 C15 1.382(4) ?
C15 C16 1.377(5) ?
C15 H15A 0.9300 ?
C16 C17 1.376(6) ?
C16 H16A 0.9300 ?
C17 C18 1.371(6) ?
C17 H17A 0.9300 ?
C18 C19 1.370(5) ?
C18 H18A 0.9300 ?
C19 H19A 0.9300 ?

loop_
_geom_torsion_atom_site_label_1
_geom_torsion_atom_site_label_2
_geom_torsion_atom_site_label_3
_geom_torsion_atom_site_label_4
_geom_torsion
C6 C1 C2 C3 -1.0(6)
C1 C2 C3 C4 1.0(5)
C2 C3 C4 C5 0.0(5)
C3 C4 C5 C6 -1.0(5)
C3 C4 C5 C7 -177.0(3)
C2 C1 C6 C5 0.0(6)
C4 C5 C6 C1 1.0(5)
C7 C5 C6 C1 177.0(3)
C9 O1 C7 O2 62.5(3)
C9 O1 C7 C5 -177.6(2)
C8 O2 C7 O1 -61.4(3)
C8 O2 C7 C5 -180.0(2)
C4 C5 C7 O1 123.7(3)
C6 C5 C7 O1 -52.2(4)
C4 C5 C7 O2 -115.9(3)
C6 C5 C7 O2 68.2(4)
C7 O2 C8 C10 57.4(3)
C7 O1 C9 C10 -59.8(3)
O1 C9 C10 C12 174.4(2)
O1 C9 C10 C8 53.5(3)
O1 C9 C10 C11 -66.7(3)
O2 C8 C10 C9 -52.6(3)
O2 C8 C10 C12 -172.5(2)
O2 C8 C10 C11 68.2(3)
C13 O4 C11 C10 58.0(3)
C9 C10 C11 O4 -171.4(2)
C12 C10 C11 O4 -51.2(3)
C8 C10 C11 O4 70.3(3)
C13 O3 C12 C10 -57.5(3)
C9 C10 C12 O3 172.2(3)
C8 C10 C12 O3 -69.5(3)
C11 C10 C12 O3 51.2(3)
C12 O3 C13 O4 62.3(3)
C12 O3 C13 C14 -177.6(2)
C11 O4 C13 O3 -63.0(3)
C11 O4 C13 C14 176.7(2)
O3 C13 C14 C19 120.1(3)
O4 C13 C14 C19 -118.6(3)
O3 C13 C14 C15 -59.9(4)
O4 C13 C14 C15 61.3(3)
C19 C14 C15 C16 -0.1(4)
C13 C14 C15 C16 179.9(3)
C14 C15 C16 C17 0.5(5)
C15 C16 C17 C18 -0.3(6)
C16 C17 C18 C19 -0.1(6)
C17 C18 C19 C14 0.5(5)
C15 C14 C19 C18 -0.4(5)
C13 C14 C19 C18 179.6(3)

loop_
_cod_related_entry_id
_cod_related_entry_database
_cod_related_entry_code
1 ChemSpider 210736
